data_4081918
loop_
_publ_author_name
'Wright, James R.'
'Young, Paul C.'
'Lucas, Nigel T.'
'Lee, Ai-Lan'
'Crowley, James D.'

_publ_section_title
;
 Gold(I) and Palladium(II) Complexes of 1,3,4-Trisubstituted
 1,2,3-Triazol-5-ylidene &#x201C;Click&#x201D; Carbenes: Systematic Study
 of the Electronic and Steric Influence on Catalytic Activity
;
_journal_issue 23
_journal_name_full Organometallics
_journal_page_first 7065
_journal_paper_doi 10.1021/om400773n
_journal_volume 32
_journal_year 2013
_chemical_formula_moiety 'C30 H35 Br2 N5 O Pd'
_chemical_formula_sum 'C30 H35 Br2 N5 O Pd'
_chemical_formula_weight 747.83
_chemical_name_systematic
; 
 ? 
;
_space_group_IT_number 14
_symmetry_cell_setting monoclinic
_symmetry_space_group_name_Hall '-P 2yn'
_symmetry_space_group_name_H-M 'P 1 21/n 1'
_atom_sites_solution_hydrogens geom
_atom_sites_solution_primary direct
_atom_sites_solution_secondary difmap
_audit_block_code jrw_080
_audit_creation_method SHELXL-97
_cell_angle_alpha 90.00
_cell_angle_beta 111.302(2)
_cell_angle_gamma 90.00
_cell_formula_units_Z 4
_cell_length_a 10.4702(5)
_cell_length_b 23.9939(12)
_cell_length_c 13.0959(6)
_cell_measurement_reflns_used 9990
_cell_measurement_temperature 93(2)
_cell_measurement_theta_max 27.48
_cell_measurement_theta_min 2.38
_cell_volume 3065.2(3)
_computing_cell_refinement 'SAINT (Bruker, 2006)'
_computing_data_collection 'APEX2 (Bruker, 2006)'
_computing_data_reduction 'SAINT (Bruker, 2006)'
_computing_molecular_graphics 'ORTEP-3 (Farrugia, 2008)'
_computing_publication_material 'enCIFer (2011)'
_computing_structure_refinement 'SHELXL-97 (Sheldrick, 2008)'
_computing_structure_solution 'SHELXS-97 (Sheldrick, 2008)'
_diffrn_ambient_temperature 93(2)
_diffrn_measured_fraction_theta_full 0.997
_diffrn_measured_fraction_theta_max 0.997
_diffrn_measurement_device_type 'Bruker Kappa X8 ApexII CCD'
_diffrn_measurement_method '\w and \f scans'
_diffrn_radiation_monochromator graphite
_diffrn_radiation_source 'fine-focus sealed tube'
_diffrn_radiation_type MoK\a
_diffrn_radiation_wavelength 0.71073
_diffrn_reflns_av_R_equivalents 0.0445
_diffrn_reflns_av_sigmaI/netI 0.0276
_diffrn_reflns_limit_h_max 13
_diffrn_reflns_limit_h_min -13
_diffrn_reflns_limit_k_max 31
_diffrn_reflns_limit_k_min -31
_diffrn_reflns_limit_l_max 17
_diffrn_reflns_limit_l_min -17
_diffrn_reflns_number 53587
_diffrn_reflns_theta_full 27.51
_diffrn_reflns_theta_max 27.51
_diffrn_reflns_theta_min 2.69
_diffrn_standards_number 0
_exptl_absorpt_coefficient_mu 3.244
_exptl_absorpt_correction_T_max 0.5355
_exptl_absorpt_correction_T_min 0.2505
_exptl_absorpt_correction_type multi-scan
_exptl_absorpt_process_details SADABS
_exptl_crystal_colour colourless
_exptl_crystal_density_diffrn 1.627
_exptl_crystal_density_method 'not measured'
_exptl_crystal_description 'rectangular block'
_exptl_crystal_F_000 1496
_exptl_crystal_size_max 0.59
_exptl_crystal_size_mid 0.27
_exptl_crystal_size_min 0.22
_refine_diff_density_max 1.686
_refine_diff_density_min -0.639
_refine_diff_density_rms 0.083
_refine_ls_extinction_method none
_refine_ls_goodness_of_fit_ref 1.061
_refine_ls_hydrogen_treatment constr
_refine_ls_matrix_type full
_refine_ls_number_parameters 358
_refine_ls_number_reflns 7036
_refine_ls_number_restraints 0
_refine_ls_restrained_S_all 1.061
_refine_ls_R_factor_all 0.0355
_refine_ls_R_factor_gt 0.0266
_refine_ls_shift/su_max 0.002
_refine_ls_shift/su_mean 0.000
_refine_ls_structure_factor_coef Fsqd
_refine_ls_weighting_details 'calc w=1/[\s^2^(Fo^2^)+(0.0330P)^2^+2.0395P] where P=(Fo^2^+2Fc^2^)/3'
_refine_ls_weighting_scheme calc
_refine_ls_wR_factor_gt 0.0656
_refine_ls_wR_factor_ref 0.0689
_reflns_number_gt 6008
_reflns_number_total 7036
_reflns_threshold_expression >2sigma(I)
_cod_data_source_file om400773n_si_002.cif
_cod_data_source_block 8b
_cod_original_sg_symbol_H-M 'P 21/n'
_cod_database_code 4081918

loop_
_symmetry_equiv_pos_as_xyz
'x, y, z'
'-x+1/2, y+1/2, -z+1/2'
'-x, -y, -z'
'x-1/2, -y-1/2, z-1/2'

loop_
_atom_site_label
_atom_site_type_symbol
_atom_site_fract_x
_atom_site_fract_y
_atom_site_fract_z
_atom_site_U_iso_or_equiv
_atom_site_adp_type
_atom_site_occupancy
_atom_site_symmetry_multiplicity
_atom_site_calc_flag
_atom_site_refinement_flags
Pd1 Pd 0.649508(17) 0.114527(7) 0.796109(14) 0.01634(6) Uani 1 1 d .
Br1 Br 0.65736(3) 0.101126(13) 0.98258(2) 0.03044(8) Uani 1 1 d .
Br2 Br 0.61469(2) 0.131294(11) 0.603158(19) 0.02244(7) Uani 1 1 d .
O1 O 0.86954(18) -0.15169(7) 0.69785(14) 0.0282(4) Uani 1 1 d .
N1 N 0.94386(19) 0.15583(8) 0.89368(15) 0.0193(4) Uani 1 1 d .
N2 N 1.0776(2) 0.14428(9) 0.92951(17) 0.0236(5) Uani 1 1 d .
N3 N 1.0798(2) 0.09072(9) 0.90618(16) 0.0218(4) Uani 1 1 d .
N4 N 0.36141(18) 0.15779(8) 0.73855(15) 0.0164(4) Uani 1 1 d .
N5 N 0.36491(19) 0.06859(8) 0.70954(15) 0.0180(4) Uani 1 1 d .
C1 C 0.8592(2) 0.11200(10) 0.84799(18) 0.0200(5) Uani 1 1 d .
C16 C 1.2153(2) 0.06483(12) 0.9376(2) 0.0300(6) Uani 1 1 d .
H2A H 1.2818 0.0926 0.9385 0.045 Uiso 1 1 calc R
H2B H 1.2133 0.0363 0.8856 0.045 Uiso 1 1 calc R
H2C H 1.2398 0.0486 1.0092 0.045 Uiso 1 1 calc R
C2 C 0.9516(2) 0.06857(10) 0.85694(18) 0.0195(5) Uani 1 1 d .
C3 C 0.9249(2) 0.01053(10) 0.82047(19) 0.0202(5) Uani 1 1 d .
C8 C 1.0061(2) -0.03394(11) 0.87692(19) 0.0232(5) Uani 1 1 d .
H5 H 1.0767 -0.0274 0.9436 0.028 Uiso 1 1 calc R
C7 C 0.9835(3) -0.08754(11) 0.8355(2) 0.0256(5) Uani 1 1 d .
H6 H 1.0389 -0.1166 0.8742 0.031 Uiso 1 1 calc R
C6 C 0.8784(3) -0.09815(11) 0.7363(2) 0.0236(5) Uani 1 1 d .
C5 C 0.7912(3) -0.05521(11) 0.6814(2) 0.0251(5) Uani 1 1 d .
H8 H 0.7172 -0.0625 0.6171 0.030 Uiso 1 1 calc R
C4 C 0.8151(2) -0.00139(10) 0.7230(2) 0.0228(5) Uani 1 1 d .
H9 H 0.7573 0.0273 0.6855 0.027 Uiso 1 1 calc R
C17 C 0.7838(3) -0.16106(12) 0.5864(2) 0.0319(6) Uani 1 1 d .
H10A H 0.6896 -0.1562 0.5783 0.048 Uiso 1 1 calc R
H10B H 0.7973 -0.1983 0.5657 0.048 Uiso 1 1 calc R
H10C H 0.8067 -0.1350 0.5402 0.048 Uiso 1 1 calc R
C9 C 0.9063(3) 0.21363(11) 0.9081(2) 0.0243(5) Uani 1 1 d .
H11A H 0.9598 0.2258 0.9820 0.029 Uiso 1 1 calc R
H11B H 0.8103 0.2148 0.8996 0.029 Uiso 1 1 calc R
C10 C 0.9296(2) 0.25317(10) 0.8277(2) 0.0218(5) Uani 1 1 d .
C11 C 1.0492(2) 0.28454(10) 0.8581(2) 0.0244(5) Uani 1 1 d .
H13 H 1.1139 0.2816 0.9288 0.029 Uiso 1 1 calc R
C12 C 1.0722(3) 0.32019(11) 0.7831(2) 0.0304(6) Uani 1 1 d .
H14 H 1.1522 0.3412 0.8041 0.037 Uiso 1 1 calc R
C13 C 0.9774(3) 0.32470(11) 0.6777(2) 0.0315(6) Uani 1 1 d .
H15 H 0.9943 0.3481 0.6273 0.038 Uiso 1 1 calc R
C14 C 0.8570(3) 0.29415(12) 0.6475(2) 0.0324(6) Uani 1 1 d .
H16 H 0.7921 0.2975 0.5770 0.039 Uiso 1 1 calc R
C15 C 0.8332(3) 0.25864(11) 0.7221(2) 0.0271(6) Uani 1 1 d .
H17 H 0.7522 0.2383 0.7015 0.032 Uiso 1 1 calc R
C21 C 0.4448(2) 0.11394(10) 0.74659(18) 0.0173(5) Uani 1 1 d .
C28 C 0.4144(2) 0.21462(10) 0.77243(19) 0.0198(5) Uani 1 1 d .
H19 H 0.5137 0.2133 0.7902 0.024 Uiso 1 1 calc R
C30 C 0.3565(3) 0.25603(11) 0.6788(2) 0.0302(6) Uani 1 1 d .
H20A H 0.3699 0.2420 0.6148 0.045 Uiso 1 1 calc R
H20B H 0.4027 0.2911 0.6994 0.045 Uiso 1 1 calc R
H20C H 0.2603 0.2610 0.6632 0.045 Uiso 1 1 calc R
C29 C 0.3924(3) 0.23110(11) 0.8766(2) 0.0283(6) Uani 1 1 d .
H21A H 0.2963 0.2297 0.8643 0.042 Uiso 1 1 calc R
H21B H 0.4258 0.2683 0.8970 0.042 Uiso 1 1 calc R
H21C H 0.4411 0.2058 0.9344 0.042 Uiso 1 1 calc R
C27 C 0.2243(2) 0.14087(10) 0.69433(18) 0.0171(5) Uani 1 1 d .
C26 C 0.1011(2) 0.16986(11) 0.6700(2) 0.0219(5) Uani 1 1 d .
H23 H 0.0997 0.2077 0.6852 0.026 Uiso 1 1 calc R
C25 C -0.0188(3) 0.13992(12) 0.6225(2) 0.0274(6) Uani 1 1 d .
H24 H -0.1027 0.1580 0.6042 0.033 Uiso 1 1 calc R
C24 C -0.0160(3) 0.08288(12) 0.6015(2) 0.0295(6) Uani 1 1 d .
H25 H -0.0985 0.0640 0.5690 0.035 Uiso 1 1 calc R
C23 C 0.1053(3) 0.05374(11) 0.6273(2) 0.0251(5) Uani 1 1 d .
H26 H 0.1061 0.0157 0.6136 0.030 Uiso 1 1 calc R
C22 C 0.2263(2) 0.08369(10) 0.67467(19) 0.0191(5) Uani 1 1 d .
C31 C 0.4242(3) 0.01230(10) 0.7116(2) 0.0241(5) Uani 1 1 d .
H28 H 0.5240 0.0166 0.7423 0.029 Uiso 1 1 calc R
C33 C 0.3884(3) -0.01072(12) 0.5969(2) 0.0316(6) Uani 1 1 d .
H29A H 0.2905 -0.0134 0.5620 0.047 Uiso 1 1 calc R
H29B H 0.4283 -0.0470 0.6007 0.047 Uiso 1 1 calc R
H29C H 0.4235 0.0137 0.5553 0.047 Uiso 1 1 calc R
C32 C 0.3862(3) -0.02546(12) 0.7891(3) 0.0406(7) Uani 1 1 d .
H30A H 0.4163 -0.0089 0.8607 0.061 Uiso 1 1 calc R
H30B H 0.4298 -0.0610 0.7932 0.061 Uiso 1 1 calc R
H30C H 0.2886 -0.0303 0.7625 0.061 Uiso 1 1 calc R

loop_
_atom_site_aniso_label
_atom_site_aniso_U_11
_atom_site_aniso_U_22
_atom_site_aniso_U_33
_atom_site_aniso_U_23
_atom_site_aniso_U_13
_atom_site_aniso_U_12
Pd1 0.01328(9) 0.02163(10) 0.01382(9) 0.00194(7) 0.00457(7) 0.00371(7)
Br1 0.02558(13) 0.04854(18) 0.01789(13) 0.00815(11) 0.00874(10) 0.01012(11)
Br2 0.01747(12) 0.03334(15) 0.01601(12) 0.00311(10) 0.00549(9) 0.00109(9)
O1 0.0312(10) 0.0231(9) 0.0249(10) 0.0010(7) 0.0038(8) 0.0029(8)
N1 0.0170(9) 0.0251(11) 0.0158(10) -0.0019(8) 0.0061(8) 0.0025(8)
N2 0.0176(10) 0.0301(12) 0.0207(11) -0.0026(9) 0.0039(8) 0.0028(8)
N3 0.0177(10) 0.0282(12) 0.0181(10) 0.0014(8) 0.0049(8) 0.0054(8)
N4 0.0134(9) 0.0180(10) 0.0182(10) 0.0007(8) 0.0061(7) 0.0012(7)
N5 0.0204(10) 0.0160(10) 0.0190(10) 0.0018(8) 0.0089(8) 0.0025(8)
C1 0.0212(11) 0.0269(13) 0.0118(11) 0.0025(9) 0.0058(9) 0.0025(10)
C16 0.0160(12) 0.0389(16) 0.0314(15) 0.0002(12) 0.0042(11) 0.0079(11)
C2 0.0159(11) 0.0289(13) 0.0127(11) 0.0028(9) 0.0041(9) 0.0048(9)
C3 0.0180(11) 0.0256(13) 0.0172(12) 0.0013(9) 0.0066(9) 0.0054(9)
C8 0.0217(12) 0.0306(14) 0.0146(11) 0.0011(10) 0.0035(9) 0.0062(10)
C7 0.0260(13) 0.0266(14) 0.0198(12) 0.0050(10) 0.0031(10) 0.0098(11)
C6 0.0272(13) 0.0232(13) 0.0203(12) 0.0024(10) 0.0085(10) 0.0031(10)
C5 0.0208(12) 0.0292(14) 0.0206(12) 0.0025(10) 0.0021(10) 0.0006(10)
C4 0.0196(11) 0.0245(13) 0.0217(12) 0.0051(10) 0.0046(10) 0.0054(10)
C17 0.0369(15) 0.0263(14) 0.0250(14) 0.0001(11) 0.0022(12) -0.0069(12)
C9 0.0237(12) 0.0262(14) 0.0250(13) -0.0076(10) 0.0114(10) 0.0009(10)
C10 0.0233(12) 0.0207(12) 0.0230(12) -0.0045(10) 0.0105(10) 0.0042(10)
C11 0.0234(12) 0.0221(13) 0.0241(13) -0.0066(10) 0.0043(10) 0.0025(10)
C12 0.0326(14) 0.0187(13) 0.0385(16) -0.0069(11) 0.0111(12) -0.0042(11)
C13 0.0446(16) 0.0178(13) 0.0323(15) 0.0005(11) 0.0143(13) 0.0011(11)
C14 0.0369(15) 0.0303(15) 0.0231(13) -0.0016(11) 0.0027(12) 0.0058(12)
C15 0.0219(12) 0.0269(14) 0.0288(14) -0.0059(11) 0.0050(11) 0.0012(10)
C21 0.0192(11) 0.0200(12) 0.0140(11) 0.0018(9) 0.0075(9) 0.0018(9)
C28 0.0172(11) 0.0183(12) 0.0230(12) -0.0012(9) 0.0064(9) -0.0028(9)
C30 0.0344(15) 0.0231(14) 0.0296(14) 0.0046(11) 0.0073(12) -0.0075(11)
C29 0.0305(14) 0.0273(14) 0.0242(13) -0.0061(11) 0.0065(11) 0.0016(11)
C27 0.0155(10) 0.0206(12) 0.0171(11) 0.0007(9) 0.0081(9) -0.0016(9)
C26 0.0192(11) 0.0238(13) 0.0238(13) 0.0005(10) 0.0091(10) 0.0034(9)
C25 0.0172(12) 0.0393(16) 0.0265(13) -0.0018(11) 0.0089(10) 0.0026(11)
C24 0.0185(12) 0.0408(16) 0.0306(14) -0.0071(12) 0.0106(11) -0.0111(11)
C23 0.0287(13) 0.0215(13) 0.0279(13) -0.0039(10) 0.0135(11) -0.0077(10)
C22 0.0204(11) 0.0210(12) 0.0185(11) 0.0018(9) 0.0100(9) -0.0008(9)
C31 0.0303(13) 0.0187(12) 0.0253(13) 0.0012(10) 0.0123(11) 0.0055(10)
C33 0.0356(15) 0.0312(15) 0.0307(15) -0.0078(12) 0.0153(12) 0.0027(12)
C32 0.064(2) 0.0210(15) 0.0495(19) 0.0109(13) 0.0357(17) 0.0115(14)

loop_
_atom_type_symbol
_atom_type_description
_atom_type_scat_dispersion_real
_atom_type_scat_dispersion_imag
_atom_type_scat_source
C C 0.0033 0.0016 'International Tables Vol C Tables 4.2.6.8 and 6.1.1.4'
H H 0.0000 0.0000 'International Tables Vol C Tables 4.2.6.8 and 6.1.1.4'
N N 0.0061 0.0033 'International Tables Vol C Tables 4.2.6.8 and 6.1.1.4'
O O 0.0106 0.0060 'International Tables Vol C Tables 4.2.6.8 and 6.1.1.4'
Br Br -0.2901 2.4595 'International Tables Vol C Tables 4.2.6.8 and 6.1.1.4'
Pd Pd -0.9988 1.0072 'International Tables Vol C Tables 4.2.6.8 and 6.1.1.4'

loop_
_geom_angle_atom_site_label_1
_geom_angle_atom_site_label_2
_geom_angle_atom_site_label_3
_geom_angle
C21 Pd1 C1 177.86(10)
C21 Pd1 Br1 88.05(6)
C1 Pd1 Br1 91.25(6)
C21 Pd1 Br2 85.78(6)
C1 Pd1 Br2 94.98(6)
Br1 Pd1 Br2 173.543(11)
C6 O1 C17 117.2(2)
N2 N1 C1 115.2(2)
N2 N1 C9 116.48(19)
C1 N1 C9 128.3(2)
N3 N2 N1 102.96(19)
N2 N3 C2 112.98(19)
N2 N3 C16 116.3(2)
C2 N3 C16 130.7(2)
C21 N4 C27 110.13(19)
C21 N4 C28 122.37(18)
C27 N4 C28 127.50(19)
C21 N5 C22 109.96(19)
C21 N5 C31 121.82(19)
C22 N5 C31 128.2(2)
N1 C1 C2 102.6(2)
N1 C1 Pd1 124.69(17)
C2 C1 Pd1 132.50(19)
N3 C16 H2A 109.5
N3 C16 H2B 109.5
H2A C16 H2B 109.5
N3 C16 H2C 109.5
H2A C16 H2C 109.5
H2B C16 H2C 109.5
N3 C2 C1 106.3(2)
N3 C2 C3 124.2(2)
C1 C2 C3 129.5(2)
C8 C3 C4 117.8(2)
C8 C3 C2 123.1(2)
C4 C3 C2 119.1(2)
C7 C8 C3 121.2(2)
C7 C8 H5 119.4
C3 C8 H5 119.4
C8 C7 C6 120.2(2)
C8 C7 H6 119.9
C6 C7 H6 119.9
O1 C6 C7 116.1(2)
O1 C6 C5 124.1(2)
C7 C6 C5 119.8(2)
C4 C5 C6 119.7(2)
C4 C5 H8 120.2
C6 C5 H8 120.2
C5 C4 C3 121.2(2)
C5 C4 H9 119.4
C3 C4 H9 119.4
O1 C17 H10A 109.5
O1 C17 H10B 109.5
H10A C17 H10B 109.5
O1 C17 H10C 109.5
H10A C17 H10C 109.5
H10B C17 H10C 109.5
N1 C9 C10 112.68(19)
N1 C9 H11A 109.1
C10 C9 H11A 109.1
N1 C9 H11B 109.1
C10 C9 H11B 109.1
H11A C9 H11B 107.8
C11 C10 C15 119.2(2)
C11 C10 C9 120.0(2)
C15 C10 C9 120.8(2)
C12 C11 C10 120.0(2)
C12 C11 H13 120.0
C10 C11 H13 120.0
C13 C12 C11 120.6(3)
C13 C12 H14 119.7
C11 C12 H14 119.7
C12 C13 C14 119.5(3)
C12 C13 H15 120.2
C14 C13 H15 120.2
C13 C14 C15 120.1(2)
C13 C14 H16 119.9
C15 C14 H16 119.9
C14 C15 C10 120.5(2)
C14 C15 H17 119.7
C10 C15 H17 119.7
N4 C21 N5 107.61(19)
N4 C21 Pd1 127.39(17)
N5 C21 Pd1 124.92(17)
N4 C28 C29 110.3(2)
N4 C28 C30 111.35(19)
C29 C28 C30 114.1(2)
N4 C28 H19 106.9
C29 C28 H19 106.9
C30 C28 H19 106.9
C28 C30 H20A 109.5
C28 C30 H20B 109.5
H20A C30 H20B 109.5
C28 C30 H20C 109.5
H20A C30 H20C 109.5
H20B C30 H20C 109.5
C28 C29 H21A 109.5
C28 C29 H21B 109.5
H21A C29 H21B 109.5
C28 C29 H21C 109.5
H21A C29 H21C 109.5
H21B C29 H21C 109.5
C26 C27 C22 121.4(2)
C26 C27 N4 132.4(2)
C22 C27 N4 106.21(19)
C25 C26 C27 117.1(2)
C25 C26 H23 121.4
C27 C26 H23 121.4
C26 C25 C24 121.1(2)
C26 C25 H24 119.4
C24 C25 H24 119.4
C23 C24 C25 122.0(2)
C23 C24 H25 119.0
C25 C24 H25 119.0
C24 C23 C22 117.1(2)
C24 C23 H26 121.4
C22 C23 H26 121.4
C23 C22 C27 121.1(2)
C23 C22 N5 132.8(2)
C27 C22 N5 106.08(19)
N5 C31 C33 111.3(2)
N5 C31 C32 110.3(2)
C33 C31 C32 114.5(2)
N5 C31 H28 106.8
C33 C31 H28 106.8
C32 C31 H28 106.8
C31 C33 H29A 109.5
C31 C33 H29B 109.5
H29A C33 H29B 109.5
C31 C33 H29C 109.5
H29A C33 H29C 109.5
H29B C33 H29C 109.5
C31 C32 H30A 109.5
C31 C32 H30B 109.5
H30A C32 H30B 109.5
C31 C32 H30C 109.5
H30A C32 H30C 109.5
H30B C32 H30C 109.5

loop_
_geom_bond_atom_site_label_1
_geom_bond_atom_site_label_2
_geom_bond_distance
Pd1 C21 2.002(2)
Pd1 C1 2.050(2)
Pd1 Br1 2.4347(3)
Pd1 Br2 2.4516(3)
O1 C6 1.370(3)
O1 C17 1.427(3)
N1 N2 1.334(3)
N1 C1 1.366(3)
N1 C9 1.473(3)
N2 N3 1.323(3)
N3 C2 1.367(3)
N3 C16 1.465(3)
N4 C21 1.346(3)
N4 C27 1.399(3)
N4 C28 1.478(3)
N5 C21 1.350(3)
N5 C22 1.401(3)
N5 C31 1.482(3)
C1 C2 1.398(3)
C16 H2A 0.9600
C16 H2B 0.9600
C16 H2C 0.9600
C2 C3 1.466(3)
C3 C8 1.397(3)
C3 C4 1.402(3)
C8 C7 1.382(4)
C8 H5 0.9300
C7 C6 1.388(3)
C7 H6 0.9300
C6 C5 1.391(3)
C5 C4 1.389(4)
C5 H8 0.9300
C4 H9 0.9300
C17 H10A 0.9600
C17 H10B 0.9600
C17 H10C 0.9600
C9 C10 1.502(4)
C9 H11A 0.9700
C9 H11B 0.9700
C10 C11 1.389(3)
C10 C15 1.390(3)
C11 C12 1.388(4)
C11 H13 0.9300
C12 C13 1.381(4)
C12 H14 0.9300
C13 C14 1.386(4)
C13 H15 0.9300
C14 C15 1.386(4)
C14 H16 0.9300
C15 H17 0.9300
C28 C29 1.516(3)
C28 C30 1.522(3)
C28 H19 0.9800
C30 H20A 0.9600
C30 H20B 0.9600
C30 H20C 0.9600
C29 H21A 0.9600
C29 H21B 0.9600
C29 H21C 0.9600
C27 C26 1.397(3)
C27 C22 1.397(3)
C26 C25 1.382(3)
C26 H23 0.9300
C25 C24 1.399(4)
C25 H24 0.9300
C24 C23 1.380(4)
C24 H25 0.9300
C23 C22 1.391(3)
C23 H26 0.9300
C31 C33 1.514(4)
C31 C32 1.517(4)
C31 H28 0.9800
C33 H29A 0.9600
C33 H29B 0.9600
C33 H29C 0.9600
C32 H30A 0.9600
C32 H30B 0.9600
C32 H30C 0.9600
